data_7100496
loop_
_publ_author_name
'Archan Dey'
'Gautam R. Desiraju'

_publ_section_title
;
Correlation between molecular
dipole moment and centrosymmetry
in some crystalline diphenyl ethers.
;
_journal_name_full 'Chemical Communications'
_journal_paper_doi 10.1039/b502516h
_journal_year 2005
_chemical_formula_moiety 'C14 H15 N O2'
_chemical_formula_sum 'C14 H15 N O2'
_chemical_formula_weight 229.27
_chemical_melting_point 411
_chemical_name_common 'N,N-dimethyl-p-(p-hydroxyphenoxy) aniline'
_space_group_IT_number 15
_symmetry_cell_setting monoclinic
_symmetry_space_group_name_Hall '-C 2yc'
_symmetry_space_group_name_H-M 'C 1 2/c 1'
_cell_angle_alpha 90.00
_cell_angle_beta 98.084(3)
_cell_angle_gamma 90.00
_cell_formula_units_Z 8
_cell_length_a 18.654(4)
_cell_length_b 13.836(3)
_cell_length_c 9.885(2)
_cell_measurement_temperature 298(2)
_cell_volume 2525.9(9)
_diffrn_ambient_temperature 298(2)
_exptl_crystal_density_diffrn 1.206
_cod_depositor_comments
;
The following automatic conversions were performed:
'_symmetry_cell_setting' value 'Monoclinic' changed to 'monoclinic'
according to '/home/saulius/struct/CIF-dictionaries/cif_core.dic'
dictionary named 'cif_core.dic' version 2.4.1 from 2010-06-29.

Automatic conversion script
Id: cif_fix_enum 1527 2010-12-29 10:47:43Z saulius 
;
_cod_original_sg_symbol_H-M 'C 2/c'
_cod_database_code 7100496

loop_
_symmetry_equiv_pos_as_xyz
'x, y, z'
'-x, y, -z+1/2'
'x+1/2, y+1/2, z'
'-x+1/2, y+1/2, -z+1/2'
'-x, -y, -z'
'x, -y, z-1/2'
'-x+1/2, -y+1/2, -z'
'x+1/2, -y+1/2, z-1/2'

loop_
_atom_site_label
_atom_site_type_symbol
_atom_site_fract_x
_atom_site_fract_y
_atom_site_fract_z
_atom_site_U_iso_or_equiv
_atom_site_adp_type
_atom_site_occupancy
_atom_site_symmetry_multiplicity
_atom_site_calc_flag
_atom_site_refinement_flags
_atom_site_disorder_assembly
_atom_site_disorder_group
O2 O 0.20189(7) 0.48916(10) 0.19569(15) 0.0747(5) Uani 1 1 d . . .
O1 O 0.05718(10) 0.15701(11) 0.00615(18) 0.0783(5) Uani 1 1 d . . .
C1 C 0.08948(11) 0.24128(14) 0.0550(2) 0.0566(5) Uani 1 1 d . . .
C2 C 0.12333(10) 0.76370(14) 0.07842(19) 0.0538(5) Uani 1 1 d . . .
C3 C 0.17353(10) 0.57980(14) 0.1546(2) 0.0577(5) Uani 1 1 d . . .
N1 N 0.09273(9) 0.85548(12) 0.03931(16) 0.0625(5) Uani 1 1 d . . .
C4 C 0.19933(11) 0.32417(15) 0.1375(2) 0.0607(5) Uani 1 1 d . . .
H4 H 0.2493 0.3231 0.1622 0.073 Uiso 1 1 calc R . .
C5 C 0.14433(12) 0.63689(15) 0.2454(2) 0.0665(6) Uani 1 1 d . . .
H5 H 0.1414 0.6143 0.3331 0.080 Uiso 1 1 calc R . .
C6 C 0.16321(12) 0.24087(15) 0.0929(2) 0.0617(6) Uani 1 1 d . . .
H6 H 0.1890 0.1837 0.0884 0.074 Uiso 1 1 calc R . .
C7 C 0.17786(11) 0.61347(16) 0.0260(2) 0.0687(6) Uani 1 1 d . . .
H7 H 0.1974 0.5745 -0.0363 0.082 Uiso 1 1 calc R . .
C8 C 0.11933(11) 0.72765(15) 0.20729(19) 0.0636(6) Uani 1 1 d . . .
H8 H 0.0992 0.7657 0.2698 0.076 Uiso 1 1 calc R . .
C9 C 0.16188(11) 0.40846(14) 0.14557(19) 0.0554(5) Uani 1 1 d . . .
C10 C 0.15337(11) 0.70491(16) -0.0117(2) 0.0676(6) Uani 1 1 d . . .
H10 H 0.1571 0.7274 -0.0991 0.081 Uiso 1 1 calc R . .
C11 C 0.05219(11) 0.32597(15) 0.0654(2) 0.0680(6) Uani 1 1 d . . .
H11 H 0.0021 0.3269 0.0420 0.082 Uiso 1 1 calc R . .
C12 C 0.08822(11) 0.40966(15) 0.1102(2) 0.0666(6) Uani 1 1 d . . .
H12 H 0.0625 0.4667 0.1164 0.080 Uiso 1 1 calc R . .
C13 C 0.10383(15) 0.93033(16) 0.1446(3) 0.0998(9) Uani 1 1 d . . .
H13A H 0.0865 0.9076 0.2259 0.150 Uiso 1 1 calc R . .
H13B H 0.0778 0.9876 0.1123 0.150 Uiso 1 1 calc R . .
H13C H 0.1545 0.9449 0.1647 0.150 Uiso 1 1 calc R . .
C14 C 0.10591(14) 0.89258(18) -0.0938(3) 0.0993(9) Uani 1 1 d . . .
H14A H 0.1570 0.9008 -0.0938 0.149 Uiso 1 1 calc R . .
H14B H 0.0820 0.9537 -0.1108 0.149 Uiso 1 1 calc R . .
H14C H 0.0874 0.8476 -0.1640 0.149 Uiso 1 1 calc R . .
H1A H 0.0093(16) 0.1577(19) -0.007(3) 0.126(12) Uiso 1 1 d . . .

loop_
_atom_site_aniso_label
_atom_site_aniso_U_11
_atom_site_aniso_U_22
_atom_site_aniso_U_33
_atom_site_aniso_U_23
_atom_site_aniso_U_13
_atom_site_aniso_U_12
O2 0.0672(10) 0.0602(10) 0.0877(11) -0.0039(8) -0.0205(8) 0.0039(8)
O1 0.0761(12) 0.0507(10) 0.1078(14) -0.0053(8) 0.0118(10) -0.0016(8)
C1 0.0637(13) 0.0495(13) 0.0576(12) 0.0034(9) 0.0117(10) 0.0012(10)
C2 0.0534(12) 0.0539(12) 0.0522(12) -0.0026(9) 0.0013(10) -0.0081(9)
C3 0.0518(12) 0.0521(13) 0.0644(14) -0.0043(10) -0.0088(10) -0.0021(10)
N1 0.0739(11) 0.0527(11) 0.0592(11) 0.0029(8) 0.0033(9) -0.0024(9)
C4 0.0522(12) 0.0656(14) 0.0628(13) 0.0005(10) 0.0030(10) 0.0092(11)
C5 0.0860(15) 0.0642(14) 0.0473(12) 0.0012(10) 0.0031(11) -0.0005(12)
C6 0.0640(14) 0.0558(13) 0.0658(14) 0.0022(10) 0.0106(11) 0.0161(11)
C7 0.0704(14) 0.0730(16) 0.0634(14) -0.0118(12) 0.0121(11) 0.0076(12)
C8 0.0825(15) 0.0593(13) 0.0493(12) -0.0057(10) 0.0101(11) 0.0017(11)
C9 0.0560(13) 0.0548(13) 0.0536(12) -0.0005(9) 0.0007(10) 0.0034(10)
C10 0.0796(15) 0.0723(15) 0.0529(12) 0.0030(11) 0.0161(12) 0.0022(12)
C11 0.0527(12) 0.0588(14) 0.0906(16) -0.0040(11) 0.0037(11) 0.0028(11)
C12 0.0561(13) 0.0537(14) 0.0880(16) -0.0073(11) 0.0032(11) 0.0097(10)
C13 0.132(2) 0.0566(16) 0.102(2) -0.0113(13) -0.0159(17) 0.0074(15)
C14 0.113(2) 0.0970(19) 0.0919(19) 0.0368(15) 0.0267(17) 0.0140(15)

loop_
_geom_bond_atom_site_label_1
_geom_bond_atom_site_label_2
_geom_bond_distance
_geom_bond_site_symmetry_2
_geom_bond_publ_flag
O2 C9 1.395(2) . ?
O2 C3 1.399(2) . ?
O1 C1 1.369(2) . ?
O1 H1A 0.88(3) . ?
C1 C11 1.374(3) . ?
C1 C6 1.374(3) . ?
C2 C8 1.380(3) . ?
C2 C10 1.382(3) . ?
C2 N1 1.423(2) . ?
C3 C5 1.365(3) . ?
C3 C7 1.367(3) . ?
N1 C13 1.462(3) . ?
N1 C14 1.465(3) . ?
C4 C9 1.368(3) . ?
C4 C6 1.376(3) . ?
C4 H4 0.9300 . ?
C5 C8 1.374(3) . ?
C5 H5 0.9300 . ?
C6 H6 0.9300 . ?
C7 C10 1.379(3) . ?
C7 H7 0.9300 . ?
C8 H8 0.9300 . ?
C9 C12 1.370(3) . ?
C10 H10 0.9300 . ?
C11 C12 1.380(3) . ?
C11 H11 0.9300 . ?
C12 H12 0.9300 . ?
C13 H13A 0.9600 . ?
C13 H13B 0.9600 . ?
C13 H13C 0.9600 . ?
C14 H14A 0.9600 . ?
C14 H14B 0.9600 . ?
C14 H14C 0.9600 . ?

loop_
_cod_related_entry_id
_cod_related_entry_database
_cod_related_entry_code
1 ChemSpider 424407
